data_2224330
loop_
_publ_author_name
'Aridoss, G.'
'Gayathri, D.'
'Ramachandran, R.'
'Lim, Kwon Taek'
'Jeong, Yeon Tae'

_publ_section_title
;Ethyl
 4-hydroxy-1-(2-morpholinopropanoyl)-2,6-diphenyl-1,2,5,6-tetrahydropyridin-3-carboxylate
;
_journal_coeditor_code IS2497
_journal_issue 12
_journal_name_full 'Acta Crystallographica Section E'
_journal_page_first o3232
_journal_page_last o3233
_journal_paper_doi 10.1107/S1600536809050259
_journal_volume 65
_journal_year 2009
_chemical_formula_iupac 'C27 H32 N2 O5'
_chemical_formula_moiety 'C27 H32 N2 O5'
_chemical_formula_sum 'C27 H32 N2 O5'
_chemical_formula_weight 464.55
_chemical_name_systematic
;
Ethyl 4-hydroxy-1-(2-morpholinopropanoyl)-2,6-diphenyl-
1,2,5,6-tetrahydropyridin-3-carboxylate
;
_space_group_IT_number 14
_symmetry_cell_setting monoclinic
_symmetry_space_group_name_Hall '-P 2ybc'
_symmetry_space_group_name_H-M 'P 1 21/c 1'
_atom_sites_solution_hydrogens geom
_atom_sites_solution_primary direct
_atom_sites_solution_secondary difmap
_audit_creation_method SHELXL-97
_cell_angle_alpha 90.00
_cell_angle_beta 92.375(2)
_cell_angle_gamma 90.00
_cell_formula_units_Z 4
_cell_length_a 8.2251(2)
_cell_length_b 10.6219(4)
_cell_length_c 28.7046(10)
_cell_measurement_reflns_used 5113
_cell_measurement_temperature 293(2)
_cell_measurement_theta_max 23.27
_cell_measurement_theta_min 2.39
_cell_volume 2505.66(14)
_computing_cell_refinement 'SAINT (Bruker, 2004)'
_computing_data_collection 'APEX2 (Bruker, 2004)'
_computing_data_reduction 'SAINT (Bruker, 2004)'
_computing_molecular_graphics 'PLATON (Spek, 2009)'
_computing_publication_material 'SHELXL97 (Sheldrick, 2008)'
_computing_structure_refinement 'SHELXL97 (Sheldrick, 2008)'
_computing_structure_solution 'SIR92 (Altomare <i>et al.</i>, 1993)'
_diffrn_ambient_temperature 293(2)
_diffrn_measured_fraction_theta_full 0.995
_diffrn_measured_fraction_theta_max 0.995
_diffrn_measurement_device_type 'Bruker Kappa APEXII CCD diffractometer'
_diffrn_measurement_method '\w and \f scan'
_diffrn_radiation_monochromator graphite
_diffrn_radiation_source 'fine-focus sealed tube'
_diffrn_radiation_type MoK\a
_diffrn_radiation_wavelength 0.71073
_diffrn_reflns_av_R_equivalents 0.0357
_diffrn_reflns_av_sigmaI/netI 0.0297
_diffrn_reflns_limit_h_max 9
_diffrn_reflns_limit_h_min -10
_diffrn_reflns_limit_k_max 12
_diffrn_reflns_limit_k_min -13
_diffrn_reflns_limit_l_max 35
_diffrn_reflns_limit_l_min -35
_diffrn_reflns_number 22895
_diffrn_reflns_theta_full 25.93
_diffrn_reflns_theta_max 25.93
_diffrn_reflns_theta_min 2.04
_diffrn_standards_decay_% 0
_exptl_absorpt_coefficient_mu 0.085
_exptl_absorpt_correction_T_max 0.9832
_exptl_absorpt_correction_T_min 0.9750
_exptl_absorpt_correction_type multi-scan
_exptl_absorpt_process_details '(<i>SADABS</i>; Bruker 1999)'
_exptl_crystal_colour colourless
_exptl_crystal_density_diffrn 1.231
_exptl_crystal_density_method 'not measured'
_exptl_crystal_description block
_exptl_crystal_F_000 992
_exptl_crystal_size_max 0.30
_exptl_crystal_size_mid 0.20
_exptl_crystal_size_min 0.20
_refine_diff_density_max 0.290
_refine_diff_density_min -0.210
_refine_ls_extinction_method none
_refine_ls_goodness_of_fit_ref 1.024
_refine_ls_hydrogen_treatment constr
_refine_ls_matrix_type full
_refine_ls_number_parameters 308
_refine_ls_number_reflns 4850
_refine_ls_number_restraints 0
_refine_ls_restrained_S_all 1.024
_refine_ls_R_factor_all 0.0794
_refine_ls_R_factor_gt 0.0522
_refine_ls_shift/su_max 0.000
_refine_ls_shift/su_mean 0.000
_refine_ls_structure_factor_coef Fsqd
_refine_ls_weighting_details 'calc w=1/[\s^2^(Fo^2^)+(0.0554P)^2^+1.1339P] where P=(Fo^2^+2Fc^2^)/3'
_refine_ls_weighting_scheme calc
_refine_ls_wR_factor_gt 0.1314
_refine_ls_wR_factor_ref 0.1454
_reflns_number_gt 3353
_reflns_number_total 4850
_reflns_threshold_expression I>2\s(I)
_cod_data_source_file is2497.cif
_cod_data_source_block I
_cod_original_sg_symbol_H-M 'P 21/c'
_cod_database_code 2224330
_cod_database_fobs_code 2224330

loop_
_symmetry_equiv_pos_as_xyz
'x, y, z'
'-x, y+1/2, -z+1/2'
'-x, -y, -z'
'x, -y-1/2, z-1/2'

loop_
_atom_site_type_symbol
_atom_site_label
_atom_site_fract_x
_atom_site_fract_y
_atom_site_fract_z
_atom_site_U_iso_or_equiv
_atom_site_adp_type
_atom_site_calc_flag
_atom_site_refinement_flags
_atom_site_occupancy
_atom_site_disorder_assembly
_atom_site_disorder_group
O O1 -0.09176(19) 0.60293(18) 0.27695(5) 0.0644(5) Uani d . 1 . .
N N2 0.2969(2) 0.54061(17) 0.28207(6) 0.0498(5) Uani d . 1 . .
C C1 0.2028(2) 0.6983(2) 0.36715(7) 0.0444(5) Uani d . 1 . .
H H1A 0.2803 0.7179 0.3432 0.053 Uiso calc R 1 . .
C C2 0.2787(3) 0.5948(2) 0.39704(8) 0.0509(5) Uani d . 1 . .
H H2A 0.3412 0.5401 0.3775 0.061 Uiso calc R 1 . .
H H2B 0.3535 0.6323 0.4201 0.061 Uiso calc R 1 . .
O O2 0.4987(2) 0.32639(18) 0.27766(9) 0.0972(7) Uani d . 1 . .
O O3 0.2277(2) 0.44389(18) 0.45418(6) 0.0688(5) Uani d . 1 . .
H H3A 0.1594 0.3950 0.4637 0.118(15) Uiso calc R 1 . .
C C3 0.1586(3) 0.5184(2) 0.42121(7) 0.0502(5) Uani d . 1 . .
O O4 -0.0581(2) 0.36103(18) 0.46520(6) 0.0758(5) Uani d . 1 . .
C C4 -0.0018(3) 0.5187(2) 0.40991(7) 0.0491(5) Uani d . 1 . .
O O5 -0.2586(2) 0.43166(18) 0.41704(7) 0.0763(5) Uani d . 1 . .
C C5 -0.0748(2) 0.6014(2) 0.37157(7) 0.0445(5) Uani d . 1 . .
H H5A -0.1409 0.5455 0.3513 0.053 Uiso calc R 1 . .
N N1 0.05448(19) 0.65010(16) 0.34259(5) 0.0433(4) Uani d . 1 . .
C C6 0.0380(3) 0.6339(2) 0.29554(7) 0.0486(5) Uani d . 1 . .
C C7 0.1903(3) 0.6443(2) 0.26673(7) 0.0509(5) Uani d . 1 . .
H H7A 0.2453 0.7233 0.2753 0.061 Uiso calc R 1 . .
C C8 0.2302(3) 0.4162(2) 0.27172(10) 0.0669(7) Uani d . 1 . .
H H8A 0.2218 0.4036 0.2382 0.080 Uiso calc R 1 . .
H H8B 0.1219 0.4096 0.2837 0.080 Uiso calc R 1 . .
C C9 0.3375(3) 0.3183(3) 0.29354(13) 0.0853(9) Uani d . 1 . .
H H9A 0.3400 0.3282 0.3272 0.102 Uiso calc R 1 . .
H H9B 0.2933 0.2356 0.2861 0.102 Uiso calc R 1 . .
C C10 0.5629(3) 0.4474(3) 0.28766(12) 0.0811(9) Uani d . 1 . .
H H10A 0.6724 0.4527 0.2765 0.097 Uiso calc R 1 . .
H H10B 0.5690 0.4600 0.3212 0.097 Uiso calc R 1 . .
C C11 0.4610(3) 0.5486(2) 0.26541(9) 0.0634(7) Uani d . 1 . .
H H11A 0.5074 0.6303 0.2731 0.076 Uiso calc R 1 . .
H H11B 0.4584 0.5390 0.2318 0.076 Uiso calc R 1 . .
C C12 -0.1901(2) 0.7031(2) 0.38781(7) 0.0454(5) Uani d . 1 . .
C C13 -0.2138(3) 0.7287(3) 0.43393(8) 0.0654(7) Uani d . 1 . .
H H13A -0.1534 0.6855 0.4569 0.078 Uiso calc R 1 . .
C C14 -0.3262(3) 0.8179(3) 0.44672(11) 0.0777(8) Uani d . 1 . .
H H14A -0.3411 0.8335 0.4781 0.093 Uiso calc R 1 . .
C C15 -0.4147(3) 0.8827(3) 0.41383(12) 0.0761(8) Uani d . 1 . .
H H15A -0.4900 0.9427 0.4225 0.091 Uiso calc R 1 . .
C C16 -0.3922(3) 0.8588(3) 0.36786(12) 0.0791(8) Uani d . 1 . .
H H16A -0.4518 0.9034 0.3451 0.095 Uiso calc R 1 . .
C C17 -0.2821(3) 0.7691(3) 0.35491(9) 0.0647(7) Uani d . 1 . .
H H17A -0.2696 0.7528 0.3234 0.078 Uiso calc R 1 . .
C C18 0.1703(2) 0.8208(2) 0.39239(7) 0.0456(5) Uani d . 1 . .
C C19 0.1431(3) 0.9284(2) 0.36661(9) 0.0683(7) Uani d . 1 . .
H H19A 0.1400 0.9239 0.3342 0.082 Uiso calc R 1 . .
C C20 0.1205(4) 1.0428(3) 0.38800(12) 0.0894(10) Uani d . 1 . .
H H20A 0.1021 1.1148 0.3701 0.107 Uiso calc R 1 . .
C C21 0.1254(4) 1.0502(3) 0.43555(12) 0.0841(9) Uani d . 1 . .
H H21A 0.1099 1.1274 0.4500 0.101 Uiso calc R 1 . .
C C22 0.1524(3) 0.9460(3) 0.46159(9) 0.0727(8) Uani d . 1 . .
H H22A 0.1563 0.9515 0.4940 0.087 Uiso calc R 1 . .
C C23 0.1744(3) 0.8312(2) 0.44022(8) 0.0577(6) Uani d . 1 . .
H H23A 0.1923 0.7598 0.4584 0.069 Uiso calc R 1 . .
C C24 0.1449(3) 0.6501(3) 0.21484(8) 0.0750(8) Uani d . 1 . .
H H24A 0.2419 0.6567 0.1976 0.113 Uiso calc R 1 . .
H H24B 0.0771 0.7222 0.2086 0.113 Uiso calc R 1 . .
H H24C 0.0870 0.5750 0.2057 0.113 Uiso calc R 1 . .
C C25 -0.1051(3) 0.4311(2) 0.43333(9) 0.0593(6) Uani d . 1 . .
C C26 -0.3741(4) 0.3489(3) 0.43944(13) 0.0938(10) Uani d . 1 . .
H H26A -0.3403 0.3369 0.4719 0.113 Uiso calc R 1 . .
H H26B -0.4810 0.3875 0.4383 0.113 Uiso calc R 1 . .
C C27 -0.3819(6) 0.2296(4) 0.41630(19) 0.1500(18) Uani d . 1 . .
H H27A -0.4578 0.1761 0.4313 0.225 Uiso calc R 1 . .
H H27B -0.2762 0.1912 0.4177 0.225 Uiso calc R 1 . .
H H27C -0.4169 0.2416 0.3843 0.225 Uiso calc R 1 . .

loop_
_atom_site_aniso_label
_atom_site_aniso_U_11
_atom_site_aniso_U_22
_atom_site_aniso_U_33
_atom_site_aniso_U_12
_atom_site_aniso_U_13
_atom_site_aniso_U_23
O1 0.0516(9) 0.0898(13) 0.0509(9) -0.0112(9) -0.0078(7) -0.0060(8)
N2 0.0478(10) 0.0492(11) 0.0528(10) -0.0081(8) 0.0058(8) -0.0110(8)
C1 0.0400(11) 0.0524(13) 0.0408(10) -0.0027(9) 0.0002(8) -0.0027(9)
C2 0.0457(12) 0.0547(13) 0.0518(12) 0.0047(10) -0.0029(9) -0.0057(10)
O2 0.0619(12) 0.0616(12) 0.169(2) 0.0010(9) 0.0195(12) -0.0312(13)
O3 0.0628(10) 0.0734(12) 0.0696(11) 0.0181(10) -0.0053(9) 0.0206(9)
C3 0.0548(13) 0.0490(13) 0.0466(12) 0.0115(10) -0.0001(10) -0.0004(10)
O4 0.0742(12) 0.0752(12) 0.0780(12) 0.0057(10) 0.0046(9) 0.0336(10)
C4 0.0472(12) 0.0507(13) 0.0493(12) 0.0049(10) 0.0022(9) 0.0051(10)
O5 0.0573(10) 0.0811(13) 0.0902(13) -0.0100(9) 0.0009(9) 0.0335(10)
C5 0.0411(11) 0.0482(12) 0.0438(11) -0.0037(9) -0.0013(9) 0.0040(9)
N1 0.0397(9) 0.0502(10) 0.0399(9) -0.0025(8) -0.0006(7) -0.0016(8)
C6 0.0494(12) 0.0520(13) 0.0439(11) -0.0026(10) -0.0020(9) -0.0026(10)
C7 0.0557(13) 0.0551(14) 0.0420(11) -0.0060(11) 0.0029(9) -0.0028(10)
C8 0.0549(14) 0.0582(15) 0.0883(18) -0.0127(12) 0.0102(13) -0.0190(14)
C9 0.0709(18) 0.0493(16) 0.137(3) -0.0089(13) 0.0176(18) -0.0140(17)
C10 0.0524(15) 0.0664(18) 0.125(3) -0.0077(13) 0.0122(15) -0.0193(17)
C11 0.0523(13) 0.0639(16) 0.0748(16) -0.0151(12) 0.0146(12) -0.0146(13)
C12 0.0364(10) 0.0493(12) 0.0505(12) -0.0039(9) 0.0012(9) 0.0070(10)
C13 0.0607(14) 0.0823(18) 0.0530(13) 0.0145(13) -0.0005(11) -0.0028(13)
C14 0.0641(16) 0.093(2) 0.0767(18) 0.0074(16) 0.0106(14) -0.0208(16)
C15 0.0513(15) 0.0607(17) 0.117(3) 0.0051(12) 0.0178(15) -0.0037(17)
C16 0.0612(16) 0.078(2) 0.099(2) 0.0209(14) 0.0122(15) 0.0306(17)
C17 0.0573(14) 0.0737(17) 0.0636(15) 0.0108(13) 0.0070(11) 0.0185(13)
C18 0.0378(11) 0.0509(13) 0.0476(12) -0.0014(9) -0.0027(9) -0.0040(10)
C19 0.0879(19) 0.0577(16) 0.0577(14) 0.0038(13) -0.0153(13) -0.0019(12)
C20 0.118(3) 0.0547(17) 0.093(2) 0.0152(16) -0.0289(19) -0.0008(16)
C21 0.091(2) 0.0642(19) 0.095(2) 0.0138(16) -0.0131(17) -0.0268(17)
C22 0.0827(19) 0.075(2) 0.0602(15) 0.0021(15) 0.0043(13) -0.0204(15)
C23 0.0636(14) 0.0596(15) 0.0502(13) -0.0008(12) 0.0064(11) -0.0055(11)
C24 0.0797(18) 0.101(2) 0.0441(13) -0.0055(16) 0.0046(12) 0.0004(14)
C25 0.0559(14) 0.0597(15) 0.0625(14) 0.0066(12) 0.0047(11) 0.0135(12)
C26 0.0666(18) 0.096(3) 0.119(3) -0.0084(17) 0.0110(17) 0.041(2)
C27 0.161(4) 0.083(3) 0.206(5) -0.035(3) 0.016(4) 0.014(3)

loop_
_atom_type_symbol
_atom_type_description
_atom_type_scat_dispersion_real
_atom_type_scat_dispersion_imag
_atom_type_scat_source
C C 0.0033 0.0016 'International Tables Vol C Tables 4.2.6.8 and 6.1.1.4'
H H 0.0000 0.0000 'International Tables Vol C Tables 4.2.6.8 and 6.1.1.4'
N N 0.0061 0.0033 'International Tables Vol C Tables 4.2.6.8 and 6.1.1.4'
O O 0.0106 0.0060 'International Tables Vol C Tables 4.2.6.8 and 6.1.1.4'

loop_
_geom_angle_atom_site_label_1
_geom_angle_atom_site_label_2
_geom_angle_atom_site_label_3
_geom_angle_site_symmetry_1
_geom_angle_site_symmetry_3
_geom_angle
_geom_angle_publ_flag
C11 N2 C8 . . 109.46(18) ?
C11 N2 C7 . . 114.22(18) ?
C8 N2 C7 . . 113.89(18) ?
N1 C1 C2 . . 109.42(17) ?
N1 C1 C18 . . 111.54(16) ?
C2 C1 C18 . . 115.37(17) ?
N1 C1 H1A . . 106.7 ?
C2 C1 H1A . . 106.7 ?
C18 C1 H1A . . 106.7 ?
C3 C2 C1 . . 113.42(17) ?
C3 C2 H2A . . 108.9 ?
C1 C2 H2A . . 108.9 ?
C3 C2 H2B . . 108.9 ?
C1 C2 H2B . . 108.9 ?
H2A C2 H2B . . 107.7 ?
C10 O2 C9 . . 109.6(2) ?
C3 O3 H3A . . 109.5 ?
O3 C3 C4 . . 123.6(2) ?
O3 C3 C2 . . 112.59(19) ?
C4 C3 C2 . . 123.7(2) ?
C3 C4 C25 . . 118.4(2) ?
C3 C4 C5 . . 122.17(19) ?
C25 C4 C5 . . 119.27(19) ?
C25 O5 C26 . . 117.9(2) ?
N1 C5 C4 . . 109.94(16) ?
N1 C5 C12 . . 113.43(17) ?
C4 C5 C12 . . 114.99(17) ?
N1 C5 H5A . . 105.9 ?
C4 C5 H5A . . 105.9 ?
C12 C5 H5A . . 105.9 ?
C6 N1 C5 . . 118.14(16) ?
C6 N1 C1 . . 124.31(17) ?
C5 N1 C1 . . 117.05(15) ?
O1 C6 N1 . . 121.15(19) ?
O1 C6 C7 . . 120.23(19) ?
N1 C6 C7 . . 118.41(18) ?
N2 C7 C24 . . 116.4(2) ?
N2 C7 C6 . . 106.06(17) ?
C24 C7 C6 . . 110.97(18) ?
N2 C7 H7A . . 107.7 ?
C24 C7 H7A . . 107.7 ?
C6 C7 H7A . . 107.7 ?
N2 C8 C9 . . 109.7(2) ?
N2 C8 H8A . . 109.7 ?
C9 C8 H8A . . 109.7 ?
N2 C8 H8B . . 109.7 ?
C9 C8 H8B . . 109.7 ?
H8A C8 H8B . . 108.2 ?
O2 C9 C8 . . 111.6(2) ?
O2 C9 H9A . . 109.3 ?
C8 C9 H9A . . 109.3 ?
O2 C9 H9B . . 109.3 ?
C8 C9 H9B . . 109.3 ?
H9A C9 H9B . . 108.0 ?
O2 C10 C11 . . 111.7(2) ?
O2 C10 H10A . . 109.3 ?
C11 C10 H10A . . 109.3 ?
O2 C10 H10B . . 109.3 ?
C11 C10 H10B . . 109.3 ?
H10A C10 H10B . . 107.9 ?
N2 C11 C10 . . 109.3(2) ?
N2 C11 H11A . . 109.8 ?
C10 C11 H11A . . 109.8 ?
N2 C11 H11B . . 109.8 ?
C10 C11 H11B . . 109.8 ?
H11A C11 H11B . . 108.3 ?
C13 C12 C17 . . 117.7(2) ?
C13 C12 C5 . . 123.4(2) ?
C17 C12 C5 . . 118.8(2) ?
C12 C13 C14 . . 120.9(2) ?
C12 C13 H13A . . 119.5 ?
C14 C13 H13A . . 119.5 ?
C15 C14 C13 . . 120.6(3) ?
C15 C14 H14A . . 119.7 ?
C13 C14 H14A . . 119.7 ?
C14 C15 C16 . . 119.3(3) ?
C14 C15 H15A . . 120.4 ?
C16 C15 H15A . . 120.4 ?
C15 C16 C17 . . 120.5(3) ?
C15 C16 H16A . . 119.8 ?
C17 C16 H16A . . 119.8 ?
C12 C17 C16 . . 121.1(2) ?
C12 C17 H17A . . 119.5 ?
C16 C17 H17A . . 119.5 ?
C19 C18 C23 . . 117.8(2) ?
C19 C18 C1 . . 118.91(19) ?
C23 C18 C1 . . 123.2(2) ?
C18 C19 C20 . . 121.0(2) ?
C18 C19 H19A . . 119.5 ?
C20 C19 H19A . . 119.5 ?
C21 C20 C19 . . 119.8(3) ?
C21 C20 H20A . . 120.1 ?
C19 C20 H20A . . 120.1 ?
C22 C21 C20 . . 120.2(3) ?
C22 C21 H21A . . 119.9 ?
C20 C21 H21A . . 119.9 ?
C21 C22 C23 . . 120.0(3) ?
C21 C22 H22A . . 120.0 ?
C23 C22 H22A . . 120.0 ?
C18 C23 C22 . . 121.1(2) ?
C18 C23 H23A . . 119.5 ?
C22 C23 H23A . . 119.5 ?
C7 C24 H24A . . 109.5 ?
C7 C24 H24B . . 109.5 ?
H24A C24 H24B . . 109.5 ?
C7 C24 H24C . . 109.5 ?
H24A C24 H24C . . 109.5 ?
H24B C24 H24C . . 109.5 ?
O4 C25 O5 . . 122.0(2) ?
O4 C25 C4 . . 124.3(2) ?
O5 C25 C4 . . 113.7(2) ?
C27 C26 O5 . . 110.2(3) ?
C27 C26 H26A . . 109.6 ?
O5 C26 H26A . . 109.6 ?
C27 C26 H26B . . 109.6 ?
O5 C26 H26B . . 109.6 ?
H26A C26 H26B . . 108.1 ?
C26 C27 H27A . . 109.5 ?
C26 C27 H27B . . 109.5 ?
H27A C27 H27B . . 109.5 ?
C26 C27 H27C . . 109.5 ?
H27A C27 H27C . . 109.5 ?
H27B C27 H27C . . 109.5 ?

loop_
_geom_bond_atom_site_label_1
_geom_bond_atom_site_label_2
_geom_bond_site_symmetry_2
_geom_bond_distance
_geom_bond_publ_flag
O1 C6 . 1.219(2) ?
N2 C11 . 1.453(3) ?
N2 C8 . 1.457(3) ?
N2 C7 . 1.464(3) ?
C1 N1 . 1.475(2) ?
C1 C2 . 1.513(3) ?
C1 C18 . 1.518(3) ?
C1 H1A . 0.9800 ?
C2 C3 . 1.474(3) ?
C2 H2A . 0.9700 ?
C2 H2B . 0.9700 ?
O2 C10 . 1.414(3) ?
O2 C9 . 1.423(3) ?
O3 C3 . 1.342(3) ?
O3 H3A . 0.8200 ?
C3 C4 . 1.345(3) ?
O4 C25 . 1.229(3) ?
C4 C25 . 1.445(3) ?
C4 C5 . 1.513(3) ?
O5 C25 . 1.328(3) ?
O5 C26 . 1.463(3) ?
C5 N1 . 1.471(2) ?
C5 C12 . 1.524(3) ?
C5 H5A . 0.9800 ?
N1 C6 . 1.363(3) ?
C6 C7 . 1.533(3) ?
C7 C24 . 1.522(3) ?
C7 H7A . 0.9800 ?
C8 C9 . 1.486(4) ?
C8 H8A . 0.9700 ?
C8 H8B . 0.9700 ?
C9 H9A . 0.9700 ?
C9 H9B . 0.9700 ?
C10 C11 . 1.491(4) ?
C10 H10A . 0.9700 ?
C10 H10B . 0.9700 ?
C11 H11A . 0.9700 ?
C11 H11B . 0.9700 ?
C12 C13 . 1.373(3) ?
C12 C17 . 1.377(3) ?
C13 C14 . 1.384(4) ?
C13 H13A . 0.9300 ?
C14 C15 . 1.356(4) ?
C14 H14A . 0.9300 ?
C15 C16 . 1.364(4) ?
C15 H15A . 0.9300 ?
C16 C17 . 1.376(4) ?
C16 H16A . 0.9300 ?
C17 H17A . 0.9300 ?
C18 C19 . 1.375(3) ?
C18 C23 . 1.376(3) ?
C19 C20 . 1.378(4) ?
C19 H19A . 0.9300 ?
C20 C21 . 1.366(4) ?
C20 H20A . 0.9300 ?
C21 C22 . 1.349(4) ?
C21 H21A . 0.9300 ?
C22 C23 . 1.380(3) ?
C22 H22A . 0.9300 ?
C23 H23A . 0.9300 ?
C24 H24A . 0.9600 ?
C24 H24B . 0.9600 ?
C24 H24C . 0.9600 ?
C26 C27 . 1.430(5) ?
C26 H26A . 0.9700 ?
C26 H26B . 0.9700 ?
C27 H27A . 0.9600 ?
C27 H27B . 0.9600 ?
C27 H27C . 0.9600 ?

loop_
_geom_hbond_atom_site_label_D
_geom_hbond_atom_site_label_H
_geom_hbond_atom_site_label_A
_geom_hbond_site_symmetry_A
_geom_hbond_distance_DH
_geom_hbond_distance_HA
_geom_hbond_distance_DA
_geom_hbond_angle_DHA
O3 H3A O4 . 0.82 1.83 2.542(2) 145
C10 H10A O1 1_655 0.97 2.51 3.311(3) 140
C11 H11A O2 2_655 0.97 2.54 3.222(3) 127
C26 H26B O3 1_455 0.97 2.53 3.470(4) 163

loop_
_geom_torsion_atom_site_label_1
_geom_torsion_atom_site_label_2
_geom_torsion_atom_site_label_3
_geom_torsion_atom_site_label_4
_geom_torsion_site_symmetry_1
_geom_torsion_site_symmetry_2
_geom_torsion_site_symmetry_3
_geom_torsion_site_symmetry_4
_geom_torsion
_geom_torsion_publ_flag
N1 C1 C2 C3 . . . . -40.7(2) ?
C18 C1 C2 C3 . . . . 86.0(2) ?
C1 C2 C3 O3 . . . . -167.93(18) ?
C1 C2 C3 C4 . . . . 15.2(3) ?
O3 C3 C4 C25 . . . . -2.2(3) ?
C2 C3 C4 C25 . . . . 174.4(2) ?
O3 C3 C4 C5 . . . . -178.2(2) ?
C2 C3 C4 C5 . . . . -1.6(3) ?
C3 C4 C5 N1 . . . . 14.9(3) ?
C25 C4 C5 N1 . . . . -161.11(19) ?
C3 C4 C5 C12 . . . . -114.6(2) ?
C25 C4 C5 C12 . . . . 69.4(3) ?
C4 C5 N1 C6 . . . . 127.7(2) ?
C12 C5 N1 C6 . . . . -102.0(2) ?
C4 C5 N1 C1 . . . . -44.5(2) ?
C12 C5 N1 C1 . . . . 85.8(2) ?
C2 C1 N1 C6 . . . . -113.0(2) ?
C18 C1 N1 C6 . . . . 118.1(2) ?
C2 C1 N1 C5 . . . . 58.7(2) ?
C18 C1 N1 C5 . . . . -70.1(2) ?
C5 N1 C6 O1 . . . . 14.1(3) ?
C1 N1 C6 O1 . . . . -174.3(2) ?
C5 N1 C6 C7 . . . . -160.63(18) ?
C1 N1 C6 C7 . . . . 11.0(3) ?
C11 N2 C7 C24 . . . . 67.5(3) ?
C8 N2 C7 C24 . . . . -59.3(3) ?
C11 N2 C7 C6 . . . . -168.57(18) ?
C8 N2 C7 C6 . . . . 64.6(2) ?
O1 C6 C7 N2 . . . . -110.6(2) ?
N1 C6 C7 N2 . . . . 64.2(2) ?
O1 C6 C7 C24 . . . . 16.7(3) ?
N1 C6 C7 C24 . . . . -168.6(2) ?
C11 N2 C8 C9 . . . . 57.5(3) ?
C7 N2 C8 C9 . . . . -173.2(2) ?
C10 O2 C9 C8 . . . . 58.0(3) ?
N2 C8 C9 O2 . . . . -58.1(3) ?
C9 O2 C10 C11 . . . . -58.4(3) ?
C8 N2 C11 C10 . . . . -57.6(3) ?
C7 N2 C11 C10 . . . . 173.3(2) ?
O2 C10 C11 N2 . . . . 58.9(3) ?
N1 C5 C12 C13 . . . . -120.7(2) ?
C4 C5 C12 C13 . . . . 7.0(3) ?
N1 C5 C12 C17 . . . . 62.6(3) ?
C4 C5 C12 C17 . . . . -169.6(2) ?
C17 C12 C13 C14 . . . . 0.0(4) ?
C5 C12 C13 C14 . . . . -176.7(2) ?
C12 C13 C14 C15 . . . . -0.5(4) ?
C13 C14 C15 C16 . . . . 0.2(4) ?
C14 C15 C16 C17 . . . . 0.6(4) ?
C13 C12 C17 C16 . . . . 0.9(4) ?
C5 C12 C17 C16 . . . . 177.7(2) ?
C15 C16 C17 C12 . . . . -1.2(4) ?
N1 C1 C18 C19 . . . . -71.5(2) ?
C2 C1 C18 C19 . . . . 162.9(2) ?
N1 C1 C18 C23 . . . . 111.8(2) ?
C2 C1 C18 C23 . . . . -13.8(3) ?
C23 C18 C19 C20 . . . . -0.1(4) ?
C1 C18 C19 C20 . . . . -177.0(3) ?
C18 C19 C20 C21 . . . . 0.2(5) ?
C19 C20 C21 C22 . . . . 0.1(5) ?
C20 C21 C22 C23 . . . . -0.4(5) ?
C19 C18 C23 C22 . . . . -0.1(3) ?
C1 C18 C23 C22 . . . . 176.6(2) ?
C21 C22 C23 C18 . . . . 0.4(4) ?
C26 O5 C25 O4 . . . . 2.3(4) ?
C26 O5 C25 C4 . . . . -178.2(2) ?
C3 C4 C25 O4 . . . . 4.8(4) ?
C5 C4 C25 O4 . . . . -179.1(2) ?
C3 C4 C25 O5 . . . . -174.8(2) ?
C5 C4 C25 O5 . . . . 1.4(3) ?
C25 O5 C26 C27 . . . . -91.5(4) ?
